data_2230712
loop_
_publ_author_name
'Huang, Jing'
'Zhang, Jin'
'Chen, Hong-Ji'

_publ_section_title
;
 Tetrakis(\m-5-bromonicotinato)-\k^3^<i>O</i>,<i>O</i>':<i>O</i>';\k^3^<i>O</i>:<i>O</i>,<i>O</i>';\k^4^<i>O</i>:<i>O</i>'-bis[diaqua(5-bromonicotinato-\k^2^<i>O</i>,<i>O</i>')neodymium(III)]
 dihydrate
;
_journal_coeditor_code HY2440
_journal_issue 7
_journal_name_full 'Acta Crystallographica Section E'
_journal_page_first m974
_journal_paper_doi 10.1107/S1600536811023798
_journal_volume 67
_journal_year 2011
_chemical_formula_iupac '[Nd2 (C6 H3 Br N O2)6 (H2 O)4], 2H2 O'
_chemical_formula_moiety 'C36 H26 Br6 N6 Nd2 O16, 2(H2 O)'
_chemical_formula_sum 'C36 H30 Br6 N6 Nd2 O18'
_chemical_formula_weight 1602.60
_chemical_name_systematic
;
Tetrakis(\m-5-bromonicotinato)-\k^3^<i>O</i>,<i>O</i>':<i>O</i>';
\k^3^<i>O</i>:<i>O</i>,<i>O</i>';\k^4^<i>O</i>:<i>O</i>'-bis[diaqua(5-
bromonicotinato-\k^2^<i>O</i>,<i>O</i>')neodymium(III)] dihydrate
;
_space_group_IT_number 14
_symmetry_cell_setting monoclinic
_symmetry_space_group_name_Hall '-P 2yn'
_symmetry_space_group_name_H-M 'P 1 21/n 1'
_atom_sites_solution_hydrogens geom
_atom_sites_solution_primary direct
_atom_sites_solution_secondary difmap
_audit_creation_method SHELXL-97
_cell_angle_alpha 90.00
_cell_angle_beta 102.478(2)
_cell_angle_gamma 90.00
_cell_formula_units_Z 2
_cell_length_a 11.5278(13)
_cell_length_b 16.6616(18)
_cell_length_c 12.2711(13)
_cell_measurement_reflns_used 4999
_cell_measurement_temperature 110(2)
_cell_measurement_theta_max 27.08
_cell_measurement_theta_min 2.45
_cell_volume 2301.3(4)
_computing_cell_refinement 'SAINT (Bruker, 2007)'
_computing_data_collection 'SMART (Bruker, 2007)'
_computing_data_reduction 'SAINT (Bruker, 2007)'
_computing_molecular_graphics 'DIAMOND (Brandenburg, 1999)'
_computing_publication_material 'SHELXTL (Sheldrick, 2008)'
_computing_structure_refinement 'SHELXTL (Sheldrick, 2008)'
_computing_structure_solution 'SHELXTL (Sheldrick, 2008)'
_diffrn_ambient_temperature 110(2)
_diffrn_measured_fraction_theta_full 0.986
_diffrn_measured_fraction_theta_max 0.986
_diffrn_measurement_device_type 'Bruker APEX CCD'
_diffrn_measurement_method '\f and \w'
_diffrn_radiation_monochromator graphite
_diffrn_radiation_source 'fine-focus sealed tube'
_diffrn_radiation_type MoK\a
_diffrn_radiation_wavelength 0.71073
_diffrn_reflns_av_R_equivalents 0.0231
_diffrn_reflns_av_sigmaI/netI 0.0314
_diffrn_reflns_limit_h_max 14
_diffrn_reflns_limit_h_min -11
_diffrn_reflns_limit_k_max 19
_diffrn_reflns_limit_k_min -21
_diffrn_reflns_limit_l_max 15
_diffrn_reflns_limit_l_min -15
_diffrn_reflns_number 11552
_diffrn_reflns_theta_full 27.08
_diffrn_reflns_theta_max 27.08
_diffrn_reflns_theta_min 2.09
_exptl_absorpt_coefficient_mu 7.521
_exptl_absorpt_correction_T_max 0.067
_exptl_absorpt_correction_T_min 0.059
_exptl_absorpt_correction_type multi-scan
_exptl_absorpt_process_details '(SADABS; Sheldrick, 1996)'
_exptl_crystal_colour brown
_exptl_crystal_density_diffrn 2.313
_exptl_crystal_density_method 'not measured'
_exptl_crystal_description block
_exptl_crystal_F_000 1524
_exptl_crystal_size_max 0.42
_exptl_crystal_size_mid 0.38
_exptl_crystal_size_min 0.36
_refine_diff_density_max 1.017
_refine_diff_density_min -1.070
_refine_ls_extinction_method none
_refine_ls_goodness_of_fit_ref 1.073
_refine_ls_hydrogen_treatment mixed
_refine_ls_matrix_type full
_refine_ls_number_parameters 331
_refine_ls_number_reflns 4999
_refine_ls_number_restraints 6
_refine_ls_restrained_S_all 1.072
_refine_ls_R_factor_all 0.0297
_refine_ls_R_factor_gt 0.0221
_refine_ls_shift/su_max 0.066
_refine_ls_shift/su_mean 0.003
_refine_ls_structure_factor_coef Fsqd
_refine_ls_weighting_details 'calc w=1/[\s^2^(Fo^2^)+(0.0266P)^2^] where P=(Fo^2^+2Fc^2^)/3'
_refine_ls_weighting_scheme calc
_refine_ls_wR_factor_gt 0.0513
_refine_ls_wR_factor_ref 0.0537
_reflns_number_gt 4295
_reflns_number_total 4999
_reflns_threshold_expression I>2\s(I)
_cod_data_source_file hy2440.cif
_cod_data_source_block I
_cod_original_sg_symbol_H-M 'P 21/n'
_cod_database_code 2230712
_cod_database_fobs_code 2230712

loop_
_symmetry_equiv_pos_as_xyz
'x, y, z'
'-x+1/2, y+1/2, -z+1/2'
'-x, -y, -z'
'x-1/2, -y-1/2, z-1/2'

loop_
_atom_site_type_symbol
_atom_site_label
_atom_site_fract_x
_atom_site_fract_y
_atom_site_fract_z
_atom_site_U_iso_or_equiv
_atom_site_adp_type
_atom_site_calc_flag
_atom_site_refinement_flags
_atom_site_occupancy
_atom_site_symmetry_multiplicity
_atom_site_disorder_assembly
_atom_site_disorder_group
Br Br1 -0.09938(3) 0.096820(19) 1.12865(3) 0.01690(8) Uani d . 1 1 . .
Br Br2 0.24543(3) 0.605255(19) 0.35014(3) 0.01538(8) Uani d . 1 1 . .
Br Br3 0.08252(3) 0.38137(2) 1.62068(3) 0.01714(8) Uani d . 1 1 . .
C C1 0.0190(2) 0.35415(17) 0.9159(2) 0.0080(6) Uani d . 1 1 . .
C C2 -0.0119(2) 0.26663(17) 0.9148(2) 0.0091(6) Uani d . 1 1 . .
C C3 -0.0484(3) 0.23220(18) 1.0047(2) 0.0100(6) Uani d . 1 1 . .
H H3 -0.0621 0.2641 1.0648 0.012 Uiso calc R 1 1 . .
C C4 -0.0640(3) 0.15010(18) 1.0039(3) 0.0120(6) Uani d . 1 1 . .
C C5 -0.0505(3) 0.10527(18) 0.9120(3) 0.0143(7) Uani d . 1 1 . .
H H5 -0.0654 0.0492 0.9114 0.017 Uiso calc R 1 1 . .
C C6 0.0039(3) 0.21785(18) 0.8270(3) 0.0123(6) Uani d . 1 1 . .
H H6 0.0306 0.2417 0.7665 0.015 Uiso calc R 1 1 . .
C C7 0.2081(3) 0.60360(18) 0.7791(2) 0.0108(6) Uani d . 1 1 . .
C C8 0.2037(3) 0.64877(18) 0.6724(2) 0.0102(6) Uani d . 1 1 . .
C C9 0.2253(3) 0.60917(18) 0.5792(2) 0.0105(6) Uani d . 1 1 . .
H H9 0.2431 0.5535 0.5814 0.013 Uiso calc R 1 1 . .
C C10 0.2200(3) 0.65385(18) 0.4825(2) 0.0103(6) Uani d . 1 1 . .
C C11 0.1923(3) 0.73465(18) 0.4816(3) 0.0134(6) Uani d . 1 1 . .
H H11 0.1892 0.7644 0.4150 0.016 Uiso calc R 1 1 . .
C C12 0.1762(3) 0.72998(18) 0.6646(3) 0.0119(6) Uani d . 1 1 . .
H H12 0.1611 0.7566 0.7286 0.014 Uiso calc R 1 1 . .
C C13 0.1084(3) 0.42457(17) 1.1932(2) 0.0107(6) Uani d . 1 1 . .
C C14 0.1252(3) 0.37044(18) 1.2944(2) 0.0100(6) Uani d . 1 1 . .
C C15 0.0977(3) 0.39880(18) 1.3926(2) 0.0107(6) Uani d . 1 1 . .
H H15 0.0718 0.4525 1.3980 0.013 Uiso calc R 1 1 . .
C C16 0.1090(3) 0.34655(19) 1.4820(2) 0.0110(6) Uani d . 1 1 . .
C C17 0.1423(3) 0.26774(18) 1.4697(2) 0.0130(6) Uani d . 1 1 . .
H H17 0.1485 0.2323 1.5313 0.016 Uiso calc R 1 1 . .
C C18 0.1593(3) 0.29081(18) 1.2895(2) 0.0106(6) Uani d . 1 1 . .
H H18 0.1789 0.2718 1.2228 0.013 Uiso calc R 1 1 . .
H H71 0.313(4) 0.6236(10) 1.119(4) 0.063(16) Uiso d D 1 1 . .
H H72 0.368(2) 0.548(2) 1.133(3) 0.033(12) Uiso d D 1 1 . .
H H81 0.395(2) 0.4366(19) 1.0285(15) 0.010(9) Uiso d D 1 1 . .
H H82 0.340(4) 0.3837(7) 0.958(4) 0.066(17) Uiso d D 1 1 . .
H H91 -0.001(3) 0.0648(16) 0.704(2) 0.026(11) Uiso d D 1 1 . .
H H92 0.0725(15) 0.017(3) 0.656(4) 0.052(15) Uiso d D 1 1 . .
N N1 -0.0172(2) 0.13855(15) 0.8243(2) 0.0146(6) Uani d . 1 1 . .
N N2 0.1699(2) 0.77251(15) 0.5710(2) 0.0126(5) Uani d . 1 1 . .
N N3 0.1659(2) 0.23932(15) 1.3751(2) 0.0142(6) Uani d . 1 1 . .
Nd Nd1 0.157605(13) 0.506682(9) 0.957077(13) 0.00682(5) Uani d . 1 1 . .
O O1 0.10185(18) 0.37520(12) 0.87133(17) 0.0113(4) Uani d . 1 1 . .
O O2 0.03578(18) 0.59795(12) 1.03191(17) 0.0118(4) Uani d . 1 1 . .
O O3 0.18480(19) 0.64042(12) 0.86189(17) 0.0138(5) Uani d . 1 1 . .
O O4 0.23363(18) 0.53005(12) 0.78226(17) 0.0126(4) Uani d . 1 1 . .
O O5 0.17948(19) 0.41883(13) 1.12916(18) 0.0150(5) Uani d . 1 1 . .
O O6 -0.02224(19) 0.52807(13) 0.81744(17) 0.0144(5) Uani d . 1 1 . .
O O7 0.3080(2) 0.57471(14) 1.1001(2) 0.0164(5) Uani d D 1 1 . .
O O8 0.34606(19) 0.43444(13) 0.96599(18) 0.0116(4) Uani d D 1 1 . .
O O9 0.0016(2) 0.02805(14) 0.65696(19) 0.0140(5) Uani d D 1 1 . .

loop_
_atom_site_aniso_label
_atom_site_aniso_U_11
_atom_site_aniso_U_22
_atom_site_aniso_U_33
_atom_site_aniso_U_12
_atom_site_aniso_U_13
_atom_site_aniso_U_23
Br1 0.02332(18) 0.01014(16) 0.01978(17) 0.00051(12) 0.01028(14) 0.00525(13)
Br2 0.02280(17) 0.01451(17) 0.01077(15) -0.00214(12) 0.00791(12) -0.00125(12)
Br3 0.01782(16) 0.02518(19) 0.00977(15) -0.00330(13) 0.00597(12) -0.00356(13)
C1 0.0111(14) 0.0073(14) 0.0042(13) 0.0020(11) -0.0014(11) 0.0000(11)
C2 0.0093(14) 0.0054(14) 0.0124(15) 0.0008(11) 0.0015(12) 0.0000(12)
C3 0.0099(14) 0.0086(15) 0.0124(15) 0.0018(11) 0.0047(12) -0.0013(12)
C4 0.0102(15) 0.0105(15) 0.0159(16) 0.0010(11) 0.0043(12) 0.0040(13)
C5 0.0166(16) 0.0051(15) 0.0207(17) -0.0013(12) 0.0033(13) -0.0007(13)
C6 0.0120(15) 0.0119(16) 0.0129(15) -0.0012(12) 0.0023(12) -0.0013(12)
C7 0.0089(14) 0.0108(15) 0.0129(15) -0.0020(11) 0.0029(12) 0.0026(12)
C8 0.0113(15) 0.0081(15) 0.0109(15) -0.0023(11) 0.0015(12) 0.0016(12)
C9 0.0102(14) 0.0101(15) 0.0116(15) -0.0011(11) 0.0029(12) -0.0011(12)
C10 0.0117(15) 0.0107(15) 0.0080(14) -0.0032(11) 0.0011(12) -0.0016(12)
C11 0.0171(16) 0.0118(16) 0.0115(15) -0.0028(12) 0.0038(12) 0.0029(12)
C12 0.0116(15) 0.0119(16) 0.0123(15) -0.0017(12) 0.0031(12) -0.0011(12)
C13 0.0150(15) 0.0062(15) 0.0092(15) -0.0059(12) -0.0012(12) 0.0008(12)
C14 0.0089(14) 0.0089(15) 0.0116(15) -0.0013(11) 0.0011(12) 0.0017(12)
C15 0.0122(15) 0.0073(15) 0.0125(15) 0.0002(11) 0.0027(12) -0.0008(12)
C16 0.0109(15) 0.0143(16) 0.0085(14) -0.0028(12) 0.0035(12) -0.0013(12)
C17 0.0169(16) 0.0126(16) 0.0091(15) 0.0001(12) 0.0018(12) 0.0060(12)
C18 0.0137(15) 0.0111(16) 0.0069(14) -0.0003(11) 0.0019(12) -0.0006(12)
N1 0.0177(14) 0.0087(13) 0.0179(14) -0.0015(10) 0.0051(11) -0.0043(11)
N2 0.0169(13) 0.0088(13) 0.0122(13) -0.0023(10) 0.0030(11) 0.0025(10)
N3 0.0193(14) 0.0095(13) 0.0137(14) 0.0029(10) 0.0034(11) 0.0044(11)
Nd1 0.01072(8) 0.00413(8) 0.00615(8) 0.00027(6) 0.00303(6) 0.00031(6)
O1 0.0151(11) 0.0077(11) 0.0124(11) -0.0005(8) 0.0059(9) 0.0002(8)
O2 0.0175(11) 0.0081(11) 0.0105(10) 0.0025(9) 0.0046(9) 0.0008(9)
O3 0.0235(12) 0.0086(11) 0.0110(11) -0.0032(9) 0.0074(9) -0.0013(9)
O4 0.0197(11) 0.0083(11) 0.0113(11) 0.0020(9) 0.0064(9) 0.0023(9)
O5 0.0155(11) 0.0180(12) 0.0112(11) -0.0039(9) 0.0020(9) 0.0056(9)
O6 0.0198(12) 0.0088(11) 0.0120(11) 0.0027(9) -0.0026(9) -0.0002(9)
O7 0.0201(13) 0.0080(12) 0.0187(12) 0.0007(9) -0.0009(10) -0.0038(10)
O8 0.0137(11) 0.0078(12) 0.0124(11) 0.0004(9) 0.0009(9) -0.0017(9)
O9 0.0157(12) 0.0138(12) 0.0128(12) 0.0015(9) 0.0039(10) -0.0042(9)

loop_
_atom_type_symbol
_atom_type_description
_atom_type_scat_dispersion_real
_atom_type_scat_dispersion_imag
_atom_type_scat_source
C C 0.0033 0.0016 'International Tables Vol C Tables 4.2.6.8 and 6.1.1.4'
H H 0.0000 0.0000 'International Tables Vol C Tables 4.2.6.8 and 6.1.1.4'
N N 0.0061 0.0033 'International Tables Vol C Tables 4.2.6.8 and 6.1.1.4'
O O 0.0106 0.0060 'International Tables Vol C Tables 4.2.6.8 and 6.1.1.4'
Br Br -0.2901 2.4595 'International Tables Vol C Tables 4.2.6.8 and 6.1.1.4'
Nd Nd -0.1943 3.0179 'International Tables Vol C Tables 4.2.6.8 and 6.1.1.4'

loop_
_geom_angle_atom_site_label_1
_geom_angle_atom_site_label_2
_geom_angle_atom_site_label_3
_geom_angle_site_symmetry_1
_geom_angle_site_symmetry_3
_geom_angle
_geom_angle_publ_flag
O1 C1 O2 . 3_567 123.6(3) ?
O1 C1 C2 . . 118.1(3) ?
O2 C1 C2 3_567 . 118.1(3) ?
O1 C1 Nd1 . . 53.38(14) ?
O2 C1 Nd1 3_567 . 71.76(16) ?
C2 C1 Nd1 . . 161.08(19) ?
C3 C2 C6 . . 119.1(3) ?
C3 C2 C1 . . 120.5(3) ?
C6 C2 C1 . . 120.2(3) ?
C4 C3 C2 . . 117.8(3) ?
C4 C3 H3 . . 121.1 ?
C2 C3 H3 . . 121.1 ?
C3 C4 C5 . . 120.1(3) ?
C3 C4 Br1 . . 120.8(2) ?
C5 C4 Br1 . . 119.1(2) ?
N1 C5 C4 . . 122.2(3) ?
N1 C5 H5 . . 118.9 ?
C4 C5 H5 . . 118.9 ?
N1 C6 C2 . . 122.7(3) ?
N1 C6 H6 . . 118.7 ?
C2 C6 H6 . . 118.7 ?
O4 C7 O3 . . 122.4(3) ?
O4 C7 C8 . . 118.6(3) ?
O3 C7 C8 . . 119.0(3) ?
O4 C7 Nd1 . . 60.93(15) ?
O3 C7 Nd1 . . 63.19(15) ?
C8 C7 Nd1 . . 165.9(2) ?
C9 C8 C12 . . 119.0(3) ?
C9 C8 C7 . . 120.1(3) ?
C12 C8 C7 . . 120.9(3) ?
C8 C9 C10 . . 117.7(3) ?
C8 C9 H9 . . 121.1 ?
C10 C9 H9 . . 121.1 ?
C11 C10 C9 . . 119.7(3) ?
C11 C10 Br2 . . 119.1(2) ?
C9 C10 Br2 . . 121.1(2) ?
N2 C11 C10 . . 122.5(3) ?
N2 C11 H11 . . 118.8 ?
C10 C11 H11 . . 118.8 ?
N2 C12 C8 . . 123.0(3) ?
N2 C12 H12 . . 118.5 ?
C8 C12 H12 . . 118.5 ?
O6 C13 O5 3_567 . 126.3(3) ?
O6 C13 C14 3_567 . 114.8(3) ?
O5 C13 C14 . . 118.9(3) ?
C18 C14 C15 . . 118.7(3) ?
C18 C14 C13 . . 121.4(3) ?
C15 C14 C13 . . 119.7(3) ?
C16 C15 C14 . . 118.2(3) ?
C16 C15 H15 . . 120.9 ?
C14 C15 H15 . . 120.9 ?
C17 C16 C15 . . 119.4(3) ?
C17 C16 Br3 . . 119.5(2) ?
C15 C16 Br3 . . 121.1(2) ?
N3 C17 C16 . . 123.0(3) ?
N3 C17 H17 . . 118.5 ?
C16 C17 H17 . . 118.5 ?
N3 C18 C14 . . 123.0(3) ?
N3 C18 H18 . . 118.5 ?
C14 C18 H18 . . 118.5 ?
C5 N1 C6 . . 118.0(3) ?
C12 N2 C11 . . 118.0(3) ?
C17 N3 C18 . . 117.7(3) ?
O2 Nd1 O6 . . 72.07(7) ?
O2 Nd1 O1 . . 127.79(7) ?
O6 Nd1 O1 . . 73.88(7) ?
O2 Nd1 O7 . . 79.30(8) ?
O6 Nd1 O7 . . 143.42(7) ?
O1 Nd1 O7 . . 142.70(7) ?
O2 Nd1 O8 . . 151.76(7) ?
O6 Nd1 O8 . . 135.81(7) ?
O1 Nd1 O8 . . 74.33(7) ?
O7 Nd1 O8 . . 73.44(7) ?
O2 Nd1 O4 . . 124.90(7) ?
O6 Nd1 O4 . . 77.05(7) ?
O1 Nd1 O4 . . 83.10(7) ?
O7 Nd1 O4 . . 102.44(8) ?
O8 Nd1 O4 . . 69.36(7) ?
O2 Nd1 O5 . . 90.48(7) ?
O6 Nd1 O5 . . 126.28(7) ?
O1 Nd1 O5 . . 79.14(7) ?
O7 Nd1 O5 . . 75.17(7) ?
O8 Nd1 O5 . . 75.71(7) ?
O4 Nd1 O5 . . 143.95(7) ?
O2 Nd1 O3 . . 76.21(7) ?
O6 Nd1 O3 . . 73.70(7) ?
O1 Nd1 O3 . . 128.77(7) ?
O7 Nd1 O3 . . 77.78(7) ?
O8 Nd1 O3 . . 104.54(7) ?
O4 Nd1 O3 . . 51.57(7) ?
O5 Nd1 O3 . . 151.64(7) ?
O2 Nd1 O2 . 3_567 80.82(7) ?
O6 Nd1 O2 . 3_567 64.17(7) ?
O1 Nd1 O2 . 3_567 48.76(6) ?
O7 Nd1 O2 . 3_567 133.17(7) ?
O8 Nd1 O2 . 3_567 112.90(7) ?
O4 Nd1 O2 . 3_567 123.63(6) ?
O5 Nd1 O2 . 3_567 63.04(6) ?
O3 Nd1 O2 . 3_567 136.46(6) ?
O2 Nd1 C7 . . 99.62(8) ?
O6 Nd1 C7 . . 70.22(8) ?
O1 Nd1 C7 . . 104.64(8) ?
O7 Nd1 C7 . . 93.22(8) ?
O8 Nd1 C7 . . 89.25(8) ?
O4 Nd1 C7 . . 25.93(7) ?
O5 Nd1 C7 . . 163.03(8) ?
O3 Nd1 C7 . . 26.09(7) ?
O2 Nd1 C7 3_567 . 131.83(7) ?
O2 Nd1 C1 . . 105.66(8) ?
O6 Nd1 C1 . . 70.10(7) ?
O1 Nd1 C1 . . 24.09(7) ?
O7 Nd1 C1 . . 141.37(8) ?
O8 Nd1 C1 . . 91.49(7) ?
O4 Nd1 C1 . . 105.05(7) ?
O5 Nd1 C1 . . 66.61(7) ?
O3 Nd1 C1 . . 140.85(7) ?
O2 Nd1 C1 3_567 . 25.04(7) ?
C7 Nd1 C1 . . 122.56(8) ?
O2 Nd1 Nd1 . 3_567 44.79(5) ?
O6 Nd1 Nd1 . 3_567 60.37(5) ?
O1 Nd1 Nd1 . 3_567 83.95(5) ?
O7 Nd1 Nd1 . 3_567 112.19(6) ?
O8 Nd1 Nd1 . 3_567 143.38(5) ?
O4 Nd1 Nd1 . 3_567 137.40(5) ?
O5 Nd1 Nd1 . 3_567 71.42(5) ?
O3 Nd1 Nd1 . 3_567 112.04(5) ?
O2 Nd1 Nd1 3_567 3_567 36.03(4) ?
C7 Nd1 Nd1 . 3_567 125.13(6) ?
C1 Nd1 Nd1 . 3_567 60.94(6) ?
C1 O1 Nd1 . . 102.53(17) ?
C1 O2 Nd1 3_567 . 172.35(19) ?
C1 O2 Nd1 3_567 3_567 83.20(17) ?
Nd1 O2 Nd1 . 3_567 99.18(7) ?
C7 O3 Nd1 . . 90.72(17) ?
C7 O4 Nd1 . . 93.14(17) ?
C13 O5 Nd1 . . 121.09(19) ?
C13 O6 Nd1 3_567 . 135.0(2) ?
Nd1 O7 H71 . . 129(3) ?
Nd1 O7 H72 . . 118(3) ?
H71 O7 H72 . . 113(4) ?
Nd1 O8 H81 . . 115(2) ?
Nd1 O8 H82 . . 115(3) ?
H81 O8 H82 . . 100(4) ?
H91 O9 H92 . . 110(4) ?

loop_
_geom_bond_atom_site_label_1
_geom_bond_atom_site_label_2
_geom_bond_site_symmetry_2
_geom_bond_distance
_geom_bond_publ_flag
Br1 C4 . 1.888(3) ?
Br2 C10 . 1.894(3) ?
Br3 C16 . 1.884(3) ?
C1 O1 . 1.249(3) ?
C1 O2 3_567 1.273(3) ?
C1 C2 . 1.500(4) ?
C2 C3 . 1.386(4) ?
C2 C6 . 1.393(4) ?
C3 C4 . 1.380(4) ?
C3 H3 . 0.9500 ?
C4 C5 . 1.389(4) ?
C5 N1 . 1.340(4) ?
C5 H5 . 0.9500 ?
C6 N1 . 1.342(4) ?
C6 H6 . 0.9500 ?
C7 O4 . 1.259(3) ?
C7 O3 . 1.264(4) ?
C7 C8 . 1.501(4) ?
C8 C9 . 1.389(4) ?
C8 C12 . 1.388(4) ?
C9 C10 . 1.390(4) ?
C9 H9 . 0.9500 ?
C10 C11 . 1.383(4) ?
C11 N2 . 1.338(4) ?
C11 H11 . 0.9500 ?
C12 N2 . 1.338(4) ?
C12 H12 . 0.9500 ?
C13 O6 3_567 1.253(4) ?
C13 O5 . 1.255(4) ?
C13 C14 . 1.513(4) ?
C14 C18 . 1.389(4) ?
C14 C15 . 1.393(4) ?
C15 C16 . 1.385(4) ?
C15 H15 . 0.9500 ?
C16 C17 . 1.385(4) ?
C17 N3 . 1.335(4) ?
C17 H17 . 0.9500 ?
C18 N3 . 1.345(4) ?
C18 H18 . 0.9500 ?
Nd1 O2 . 2.384(2) ?
Nd1 O6 . 2.414(2) ?
Nd1 O1 . 2.455(2) ?
Nd1 O7 . 2.461(2) ?
Nd1 O8 . 2.465(2) ?
Nd1 O4 . 2.517(2) ?
Nd1 O5 . 2.537(2) ?
Nd1 O3 . 2.566(2) ?
Nd1 O2 3_567 2.856(2) ?
Nd1 Nd1 3_567 4.0022(5) ?
O7 H71 . 0.840(10) ?
O7 H72 . 0.85(3) ?
O8 H81 . 0.850(10) ?
O8 H82 . 0.850(10) ?
O9 H91 . 0.85(3) ?
O9 H92 . 0.840(10) ?

loop_
_geom_hbond_atom_site_label_D
_geom_hbond_atom_site_label_H
_geom_hbond_atom_site_label_A
_geom_hbond_site_symmetry_A
_geom_hbond_distance_DH
_geom_hbond_distance_HA
_geom_hbond_distance_DA
_geom_hbond_angle_DHA
O7 H71 N3 2_557 0.840(10) 1.94(2) 2.769(3) 165(5)
O7 H72 O9 4_666 0.85(3) 1.97(2) 2.780(3) 160(4)
O8 H81 O9 4_666 0.850(10) 1.870(10) 2.699(3) 164(3)
O8 H82 N2 2_546 0.850(10) 1.880(10) 2.735(3) 175(5)
O9 H91 N1 . 0.85(3) 1.96(3) 2.801(3) 172(4)
O9 H92 O4 2_546 0.840(10) 2.21(2) 2.981(3) 153(4)
O9 H92 O8 2_546 0.840(10) 2.37(4) 2.989(3) 131(4)
